data_9001058
loop_
_publ_author_name
'Guggenheim, S.'
'Chang, Y. H.'
'Koster van Groos, A. F.'

_publ_section_title
;
 Muscovite dehydroxylation: High-temperature studies
 Sample: T = 650 deg C, from Panasqueira, Portugal
;
_journal_name_full 'American Mineralogist'
_journal_page_first 537
_journal_page_last 550
_journal_volume 72
_journal_year 1987
_chemical_formula_sum 'Al2.908 H0.12 K O10 Si3.092'
_chemical_name_mineral Muscovite
_space_group_IT_number 15
_symmetry_space_group_name_Hall '-C 2yc'
_symmetry_space_group_name_H-M 'C 1 2/c 1'
_cell_angle_alpha 90
_cell_angle_beta 95.74
_cell_angle_gamma 90
_cell_formula_units_Z 4
_cell_length_a 5.189
_cell_length_b 9.004
_cell_length_c 20.256
_cell_volume 941.651
_database_code_amcsd 0001080
_diffrn_ambient_temperature 923.15
_exptl_crystal_density_diffrn 2.571
_cod_original_formula_sum 'K Al2.908 Si3.092 O10 H.12'
_cod_database_code 9001058

loop_
_space_group_symop_operation_xyz
x,y,z
1/2+x,1/2+y,z
x,-y,1/2+z
1/2+x,1/2-y,1/2+z
-x,y,1/2-z
1/2-x,1/2+y,1/2-z
-x,-y,-z
1/2-x,1/2-y,-z

loop_
_atom_site_aniso_label
_atom_site_aniso_U_11
_atom_site_aniso_U_22
_atom_site_aniso_U_33
_atom_site_aniso_U_12
_atom_site_aniso_U_13
_atom_site_aniso_U_23
K 0.05537 0.05996 0.05001 0.00000 0.00474 0.00000
Al 0.01377 0.01561 0.01934 -0.00071 0.00090 0.00138
AlT1 0.01472 0.01479 0.01770 -0.00024 0.00195 0.00138
SiT1 0.01472 0.01479 0.01770 -0.00024 0.00195 0.00138
AlT2 0.01539 0.01725 0.01873 -0.00024 0.00026 0.00046
SiT2 0.01539 0.01725 0.01873 -0.00024 0.00026 0.00046
O1 0.04321 0.02218 0.02737 -0.00047 0.00685 0.00184
O2 0.02971 0.04641 0.03293 -0.01225 -0.00316 0.00827
O3 0.02431 0.03984 0.02552 0.00989 -0.00264 -0.00644
O4 0.01621 0.02505 0.01976 0.00236 0.00264 0.00276
O5 0.02296 0.01766 0.01852 0.00236 -0.00053 0.00184
O-H 0.01891 0.02423 0.02469 -0.00518 0.00685 -0.00276

loop_
_atom_site_label
_atom_site_fract_x
_atom_site_fract_y
_atom_site_fract_z
_atom_site_occupancy
_atom_site_type_symbol
_atom_site_attached_hydrogens
K 0.00000 0.09850 0.25000 1.00000 K 0
Al 0.25110 0.08350 0.00002 1.00000 Al 0
AlT1 0.46370 0.93020 0.13393 0.22700 Al 0
SiT1 0.46370 0.93020 0.13393 0.77300 Si 0
AlT2 0.45150 0.25910 0.13383 0.22700 Al 0
SiT2 0.45150 0.25910 0.13383 0.77300 Si 0
O1 0.42530 0.09310 0.16620 1.00000 O 0
O2 0.24290 0.81780 0.15600 1.00000 O 0
O3 0.24510 0.36520 0.16690 1.00000 O 0
O4 0.46210 0.94380 0.05300 1.00000 O 0
O5 0.38220 0.25200 0.05300 0.94000 O 0
O-H 0.45640 0.56240 0.04960 0.06000 O 1

loop_
_cod_changelog_entry_id
_cod_changelog_entry_author
_cod_changelog_entry_date
_cod_changelog_entry_text
1
;cod-tools version 3.8.0
Id: cif_guess_AMCSD_atom_types 9574 2023-05-10 09:00:05Z saulius
;
2023-05-10T18:47:00+03:00
;Derived atom types and hydrogen counts
from atom names that follow the AMCSD naming convention
(Wat == water, O-H == hydroxyl).
;
2
;cod-tools version 3.10.1
Id: cif_fix_AMCSD_aniso_labels 10200 2024-08-01 14:09:44Z saulius
;
2024-08-02T12:19:55+03:00
;Changed the following '_atom_site_aniso_label' values:
'OH' -> 'O-H'
;

loop_
_cod_related_entry_id
_cod_related_entry_database
_cod_related_entry_code
1 AMCSD 0001080
